data_7229349
loop_
_publ_author_name
'Ahuja, Dipali'
'Bannigan, Pauric'
'Rasmuson, Ake'

_publ_section_title
;
 Study of three solvates of sulfamethazine
;
_journal_name_full CrystEngComm
_journal_paper_doi 10.1039/C7CE01610G
_journal_year 2017
_chemical_formula_moiety 'C12 H14 N4 O2 S, C3 H7 N O'
_chemical_formula_sum 'C15 H21 N5 O3 S'
_chemical_formula_weight 351.43
_chemical_name_common SMT-DMF
_chemical_name_systematic 'Sulfamethazine-DMF Solvate'
_space_group_crystal_system monoclinic
_space_group_IT_number 14
_space_group_name_Hall '-P 2yn'
_space_group_name_H-M_alt 'P 1 21/n 1'
_symmetry_space_group_name_Hall '-P 2yn'
_symmetry_space_group_name_H-M 'P 1 21/n 1'
_atom_sites_solution_hydrogens geom
_atom_sites_solution_primary direct
_audit_creation_date 2017-08-03
_audit_creation_method
;
Olex2 1.2
(compiled 2017.07.20 svn.r3457 for OlexSys, GUI svn.r5370)
;
_audit_update_record
;
2017-08-24 deposited with the CCDC.
2017-10-17 downloaded from the CCDC.
;
_cell_angle_alpha 90
_cell_angle_beta 71.354(2)
_cell_angle_gamma 90
_cell_formula_units_Z 4
_cell_length_a 9.3986(6)
_cell_length_b 13.8030(9)
_cell_length_c 14.5682(10)
_cell_measurement_reflns_used 9956
_cell_measurement_temperature 298(2)
_cell_measurement_theta_max 27.89
_cell_measurement_theta_min 2.95
_cell_volume 1790.7(2)
_computing_cell_refinement 'Bruker SAINT'
_computing_data_collection 'Bruker APEX2'
_computing_data_reduction 'Bruker SAINT'
_computing_molecular_graphics 'Olex2 (Dolomanov et al., 2009)'
_computing_publication_material 'Olex2 (Dolomanov et al., 2009)'
_computing_structure_refinement 'ShelXL (Sheldrick, 2015)'
_computing_structure_solution 'XS (Sheldrick, 2008)'
_diffrn_ambient_temperature 298.0
_diffrn_measured_fraction_theta_full 0.995
_diffrn_measured_fraction_theta_max 0.996
_diffrn_measurement_device_type 'Bruker APEX-II CCD'
_diffrn_measurement_method '\f and \w scans'
_diffrn_radiation_type MoK\a
_diffrn_radiation_wavelength 0.71073
_diffrn_reflns_av_R_equivalents 0.0242
_diffrn_reflns_av_unetI/netI 0.0107
_diffrn_reflns_Laue_measured_fraction_full 0.995
_diffrn_reflns_Laue_measured_fraction_max 0.996
_diffrn_reflns_limit_h_max 12
_diffrn_reflns_limit_h_min -12
_diffrn_reflns_limit_k_max 18
_diffrn_reflns_limit_k_min -18
_diffrn_reflns_limit_l_max 19
_diffrn_reflns_limit_l_min -19
_diffrn_reflns_number 58196
_diffrn_reflns_point_group_measured_fraction_full 0.995
_diffrn_reflns_point_group_measured_fraction_max 0.996
_diffrn_reflns_theta_full 25.242
_diffrn_reflns_theta_max 27.929
_diffrn_reflns_theta_min 2.722
_exptl_absorpt_coefficient_mu 0.204
_exptl_absorpt_correction_T_max 0.972
_exptl_absorpt_correction_T_min 0.964
_exptl_absorpt_correction_type none
_exptl_crystal_colour colorless
_exptl_crystal_density_diffrn 1.304
_exptl_crystal_description block
_exptl_crystal_F_000 744
_exptl_crystal_size_max 0.18
_exptl_crystal_size_mid 0.16
_exptl_crystal_size_min 0.14
_refine_diff_density_max 0.507
_refine_diff_density_min -0.312
_refine_diff_density_rms 0.050
_refine_ls_extinction_method none
_refine_ls_goodness_of_fit_ref 1.064
_refine_ls_hydrogen_treatment constr
_refine_ls_matrix_type full
_refine_ls_number_parameters 221
_refine_ls_number_reflns 4276
_refine_ls_number_restraints 0
_refine_ls_restrained_S_all 1.064
_refine_ls_R_factor_all 0.0566
_refine_ls_R_factor_gt 0.0467
_refine_ls_shift/su_max 0.001
_refine_ls_shift/su_mean 0.000
_refine_ls_structure_factor_coef Fsqd
_refine_ls_weighting_details 'w=1/[\s^2^(Fo^2^)+(0.0771P)^2^+0.7662P] where P=(Fo^2^+2Fc^2^)/3'
_refine_ls_weighting_scheme calc
_refine_ls_wR_factor_gt 0.1334
_refine_ls_wR_factor_ref 0.1453
_reflns_Friedel_coverage 0.000
_reflns_number_gt 3616
_reflns_number_total 4276
_reflns_threshold_expression 'I > 2\s(I)'
_cod_data_source_file c7ce01610g1.cif
_cod_data_source_block da1
_cod_database_code 7229349
_shelxl_version_number 2013-3
_shelx_space_group_comment
;
The symmetry employed for this shelxl refinement is uniquely defined
by the following loop, which should always be used as a source of
symmetry information in preference to the above space-group names.
They are only intended as comments.
;
_olex2_refinement_description
;
1. Fixed Uiso
 At 1.2 times of:
  All C(H) groups, All N(H) groups, All N(H,H) groups
 At 1.5 times of:
  All C(H,H,H) groups
2.a Aromatic/amide H refined with riding coordinates:
 N2(H2), C3(H3), C2(H2A), C5(H5), C6(H6), C9(H9), C1A(H1AA)
2.b X=CH2 refined with riding coordinates:
 N1(H1A,H1B)
2.c Idealised Me refined as rotating group:
 C12(H12A,H12B,H12C), C11(H11A,H11B,H11C), C2A(H2AA,H2AB,H2AC), C3A(H3AA,H3AB,
 H3AC)
;
_olex2_submission_special_instructions 'No special instructions were received'

loop_
_space_group_symop_operation_xyz
'x, y, z'
'-x+1/2, y+1/2, -z+1/2'
'-x, -y, -z'
'x-1/2, -y-1/2, z-1/2'

loop_
_atom_site_label
_atom_site_type_symbol
_atom_site_fract_x
_atom_site_fract_y
_atom_site_fract_z
_atom_site_U_iso_or_equiv
_atom_site_adp_type
_atom_site_occupancy
_atom_site_site_symmetry_order
_atom_site_calc_flag
_atom_site_refinement_flags_posn
S1 S 0.92502(4) 0.78705(3) 0.51458(3) 0.03595(14) Uani 1 1 d .
O2 O 1.04379(15) 0.84649(10) 0.45669(10) 0.0509(3) Uani 1 1 d .
O1 O 0.96178(16) 0.69252(9) 0.54117(10) 0.0492(3) Uani 1 1 d .
N2 N 0.80553(17) 0.76238(10) 0.45750(11) 0.0406(3) Uani 1 1 d .
H2 H 0.7903 0.7021 0.4491 0.049 Uiso 1 1 calc R
N3 N 0.63094(18) 0.78636(11) 0.38184(11) 0.0447(4) Uani 1 1 d .
N4 N 0.75178(18) 0.92198(11) 0.42852(11) 0.0434(3) Uani 1 1 d .
O1A O 0.7463(2) 0.56624(12) 0.45581(16) 0.0785(5) Uani 1 1 d .
C4 C 0.82577(17) 0.85002(11) 0.61887(11) 0.0336(3) Uani 1 1 d .
C3 C 0.86832(19) 0.94202(12) 0.63672(13) 0.0397(4) Uani 1 1 d .
H3 H 0.9488 0.9726 0.5916 0.048 Uiso 1 1 calc R
N1 N 0.5901(2) 0.98932(15) 0.87408(13) 0.0669(5) Uani 1 1 d .
H1A H 0.6153 1.0467 0.8861 0.080 Uiso 1 1 calc R
H1B H 0.5152 0.9606 0.9151 0.080 Uiso 1 1 calc R
C2 C 0.7904(2) 0.98824(13) 0.72206(13) 0.0441(4) Uani 1 1 d .
H2A H 0.8198 1.0500 0.7342 0.053 Uiso 1 1 calc R
C1 C 0.6683(2) 0.94417(13) 0.79049(12) 0.0425(4) Uani 1 1 d .
C5 C 0.7043(2) 0.80481(13) 0.68619(13) 0.0433(4) Uani 1 1 d .
H5 H 0.6759 0.7428 0.6740 0.052 Uiso 1 1 calc R
C7 C 0.72633(19) 0.82810(12) 0.42129(11) 0.0371(3) Uani 1 1 d .
C6 C 0.6267(2) 0.85133(14) 0.77002(13) 0.0484(4) Uani 1 1 d .
H6 H 0.5450 0.8208 0.8142 0.058 Uiso 1 1 calc R
N1A N 0.6468(2) 0.43887(16) 0.40211(16) 0.0667(5) Uani 1 1 d .
C10 C 0.6700(2) 0.98172(14) 0.39237(15) 0.0506(4) Uani 1 1 d .
C8 C 0.5507(2) 0.84712(16) 0.34615(16) 0.0545(5) Uani 1 1 d .
C9 C 0.5679(3) 0.94643(17) 0.35069(18) 0.0616(6) Uani 1 1 d .
H9 H 0.5117 0.9885 0.3261 0.074 Uiso 1 1 calc R
C12 C 0.6972(3) 1.08804(16) 0.3995(2) 0.0716(7) Uani 1 1 d .
H12A H 0.7023 1.1026 0.4628 0.107 Uiso 1 1 calc GR
H12B H 0.6164 1.1239 0.3888 0.107 Uiso 1 1 calc GR
H12C H 0.7901 1.1057 0.3515 0.107 Uiso 1 1 calc GR
C11 C 0.4418(3) 0.8018(2) 0.3031(2) 0.0806(8) Uani 1 1 d .
H11A H 0.4596 0.7333 0.2964 0.121 Uiso 1 1 calc GR
H11B H 0.4549 0.8297 0.2405 0.121 Uiso 1 1 calc GR
H11C H 0.3411 0.8134 0.3446 0.121 Uiso 1 1 calc GR
C1A C 0.6764(3) 0.53165(19) 0.4053(2) 0.0689(6) Uani 1 1 d .
H1AA H 0.6423 0.5737 0.3670 0.083 Uiso 1 1 calc R
C2A C 0.6943(5) 0.3698(2) 0.4591(4) 0.1246(16) Uani 1 1 d .
H2AA H 0.6104 0.3304 0.4943 0.187 Uiso 1 1 calc GR
H2AB H 0.7332 0.4031 0.5038 0.187 Uiso 1 1 calc GR
H2AC H 0.7713 0.3294 0.4174 0.187 Uiso 1 1 calc GR
C3A C 0.5622(5) 0.4038(4) 0.3424(3) 0.141(2) Uani 1 1 d .
H3AA H 0.5263 0.4578 0.3144 0.212 Uiso 1 1 calc GR
H3AB H 0.4784 0.3664 0.3811 0.212 Uiso 1 1 calc GR
H3AC H 0.6254 0.3639 0.2917 0.212 Uiso 1 1 calc GR

loop_
_atom_site_aniso_label
_atom_site_aniso_U_11
_atom_site_aniso_U_22
_atom_site_aniso_U_33
_atom_site_aniso_U_23
_atom_site_aniso_U_13
_atom_site_aniso_U_12
S1 0.0386(2) 0.0304(2) 0.0408(2) -0.00026(14) -0.01537(17) 0.00164(14)
O2 0.0436(7) 0.0483(7) 0.0535(8) -0.0024(6) -0.0052(6) -0.0053(6)
O1 0.0590(8) 0.0353(6) 0.0612(8) -0.0011(6) -0.0302(7) 0.0108(6)
N2 0.0537(8) 0.0283(6) 0.0471(8) -0.0029(6) -0.0263(7) 0.0014(6)
N3 0.0495(8) 0.0439(8) 0.0463(8) -0.0021(6) -0.0232(7) 0.0009(6)
N4 0.0542(9) 0.0346(7) 0.0450(8) 0.0003(6) -0.0209(7) 0.0035(6)
O1A 0.0806(11) 0.0449(8) 0.1245(16) -0.0013(9) -0.0529(11) -0.0100(8)
C4 0.0379(8) 0.0306(7) 0.0349(7) 0.0018(6) -0.0156(6) -0.0022(6)
C3 0.0420(8) 0.0333(8) 0.0438(8) 0.0029(6) -0.0137(7) -0.0080(6)
N1 0.0811(13) 0.0607(11) 0.0470(9) -0.0129(8) -0.0040(9) -0.0088(10)
C2 0.0535(10) 0.0330(8) 0.0478(9) -0.0032(7) -0.0192(8) -0.0071(7)
C1 0.0513(10) 0.0423(9) 0.0368(8) -0.0012(7) -0.0181(7) -0.0001(7)
C5 0.0530(10) 0.0332(8) 0.0429(9) 0.0019(7) -0.0141(8) -0.0135(7)
C7 0.0430(8) 0.0360(8) 0.0329(7) -0.0014(6) -0.0130(6) 0.0029(6)
C6 0.0538(10) 0.0473(10) 0.0387(9) 0.0053(7) -0.0075(8) -0.0139(8)
N1A 0.0520(10) 0.0617(11) 0.0837(14) -0.0128(10) -0.0178(9) -0.0133(9)
C10 0.0607(11) 0.0398(9) 0.0541(11) 0.0056(8) -0.0221(9) 0.0070(8)
C8 0.0572(11) 0.0598(12) 0.0563(11) 0.0014(9) -0.0316(9) 0.0038(9)
C9 0.0679(13) 0.0551(12) 0.0736(14) 0.0101(10) -0.0391(12) 0.0087(10)
C12 0.0904(18) 0.0385(11) 0.0936(18) 0.0071(11) -0.0404(15) 0.0068(11)
C11 0.0836(18) 0.0813(17) 0.103(2) -0.0001(15) -0.0666(17) 0.0006(14)
C1A 0.0603(13) 0.0634(14) 0.0835(17) 0.0010(12) -0.0235(12) -0.0059(11)
C2A 0.107(3) 0.0558(17) 0.223(5) 0.008(2) -0.069(3) -0.0043(17)
C3A 0.111(3) 0.197(5) 0.111(3) -0.052(3) -0.029(2) -0.064(3)

loop_
_atom_type_symbol
_atom_type_description
_atom_type_scat_dispersion_real
_atom_type_scat_dispersion_imag
_atom_type_scat_source
C C 0.0033 0.0016 'International Tables Vol C Tables 4.2.6.8 and 6.1.1.4'
H H 0.0000 0.0000 'International Tables Vol C Tables 4.2.6.8 and 6.1.1.4'
N N 0.0061 0.0033 'International Tables Vol C Tables 4.2.6.8 and 6.1.1.4'
O O 0.0106 0.0060 'International Tables Vol C Tables 4.2.6.8 and 6.1.1.4'
S S 0.1246 0.1234 'International Tables Vol C Tables 4.2.6.8 and 6.1.1.4'

loop_
_geom_angle_atom_site_label_1
_geom_angle_atom_site_label_2
_geom_angle_atom_site_label_3
_geom_angle
O2 S1 O1 118.24(9)
O2 S1 N2 110.79(8)
O2 S1 C4 109.22(8)
O1 S1 N2 102.25(8)
O1 S1 C4 109.07(8)
N2 S1 C4 106.55(8)
S1 N2 H2 116.6
C7 N2 S1 126.89(12)
C7 N2 H2 116.6
C8 N3 C7 115.76(17)
C7 N4 C10 115.31(16)
C3 C4 S1 121.14(13)
C3 C4 C5 120.08(15)
C5 C4 S1 118.75(12)
C4 C3 H3 120.3
C4 C3 C2 119.48(15)
C2 C3 H3 120.3
H1A N1 H1B 120.0
C1 N1 H1A 120.0
C1 N1 H1B 120.0
C3 C2 H2A 119.3
C3 C2 C1 121.33(16)
C1 C2 H2A 119.3
N1 C1 C2 121.78(18)
N1 C1 C6 120.28(18)
C2 C1 C6 117.94(16)
C4 C5 H5 119.9
C6 C5 C4 120.14(16)
C6 C5 H5 119.9
N3 C7 N2 113.44(15)
N4 C7 N2 118.55(15)
N4 C7 N3 128.01(16)
C1 C6 H6 119.5
C5 C6 C1 121.02(16)
C5 C6 H6 119.5
C1A N1A C2A 121.4(3)
C1A N1A C3A 120.9(3)
C2A N1A C3A 117.7(3)
N4 C10 C9 121.45(19)
N4 C10 C12 116.25(19)
C9 C10 C12 122.31(19)
N3 C8 C9 120.84(19)
N3 C8 C11 116.5(2)
C9 C8 C11 122.6(2)
C10 C9 C8 118.64(19)
C10 C9 H9 120.7
C8 C9 H9 120.7
C10 C12 H12A 109.5
C10 C12 H12B 109.5
C10 C12 H12C 109.5
H12A C12 H12B 109.5
H12A C12 H12C 109.5
H12B C12 H12C 109.5
C8 C11 H11A 109.5
C8 C11 H11B 109.5
C8 C11 H11C 109.5
H11A C11 H11B 109.5
H11A C11 H11C 109.5
H11B C11 H11C 109.5
O1A C1A N1A 124.0(3)
O1A C1A H1AA 118.0
N1A C1A H1AA 118.0
N1A C2A H2AA 109.5
N1A C2A H2AB 109.5
N1A C2A H2AC 109.5
H2AA C2A H2AB 109.5
H2AA C2A H2AC 109.5
H2AB C2A H2AC 109.5
N1A C3A H3AA 109.5
N1A C3A H3AB 109.5
N1A C3A H3AC 109.5
H3AA C3A H3AB 109.5
H3AA C3A H3AC 109.5
H3AB C3A H3AC 109.5

loop_
_geom_bond_atom_site_label_1
_geom_bond_atom_site_label_2
_geom_bond_distance
S1 O2 1.4242(14)
S1 O1 1.4343(13)
S1 N2 1.6328(15)
S1 C4 1.7401(16)
N2 H2 0.8600
N2 C7 1.381(2)
N3 C7 1.340(2)
N3 C8 1.339(2)
N4 C7 1.328(2)
N4 C10 1.344(2)
O1A C1A 1.229(3)
C4 C3 1.381(2)
C4 C5 1.392(2)
C3 H3 0.9300
C3 C2 1.381(2)
N1 H1A 0.8600
N1 H1B 0.8600
N1 C1 1.356(2)
C2 H2A 0.9300
C2 C1 1.396(3)
C1 C6 1.399(3)
C5 H5 0.9300
C5 C6 1.366(3)
C6 H6 0.9300
N1A C1A 1.314(3)
N1A C2A 1.426(5)
N1A C3A 1.437(4)
C10 C9 1.379(3)
C10 C12 1.499(3)
C8 C9 1.384(3)
C8 C11 1.498(3)
C9 H9 0.9300
C12 H12A 0.9600
C12 H12B 0.9600
C12 H12C 0.9600
C11 H11A 0.9600
C11 H11B 0.9600
C11 H11C 0.9600
C1A H1AA 0.9300
C2A H2AA 0.9600
C2A H2AB 0.9600
C2A H2AC 0.9600
C3A H3AA 0.9600
C3A H3AB 0.9600
C3A H3AC 0.9600
